data_7028822
loop_
_publ_author_name
'Hock, Sebastian J.'
'Schaper, Lars-Arne'
'P\"othig, Alexander'
'Drees, Markus'
'Herdtweck, Eberhardt'
'Hiltner, Oliver'
'Herrmann, Wolfgang A.'
'K\"uhn, Fritz E'

_publ_section_title
;
 Synthesis and characterisation of chelated cationic ReI(CO)3bis(NHC)(WCA)
 complexes.
;
_journal_issue 5
_journal_name_full 'Dalton transactions (Cambridge, England : 2003)'
_journal_page_first 2259
_journal_page_last 2271
_journal_paper_doi 10.1039/c3dt52605d
_journal_volume 43
_journal_year 2014
_chemical_formula_moiety 'C31 H33 N4 O3 Re'
_chemical_formula_sum 'C31 H33 N4 O3 Re'
_chemical_formula_weight 695.82
_chemical_name_systematic ?
_space_group_IT_number 15
_symmetry_cell_setting monoclinic
_symmetry_Int_Tables_number 15
_symmetry_space_group_name_Hall '-C 2yc'
_symmetry_space_group_name_H-M 'C 1 2/c 1'
_atom_sites_solution_hydrogens geom
_atom_sites_solution_primary direct
_atom_sites_solution_secondary difmap
_cell_angle_alpha 90
_cell_angle_beta 114.3982(8)
_cell_angle_gamma 90
_cell_formula_units_Z 8
_cell_length_a 36.8760(8)
_cell_length_b 8.5127(2)
_cell_length_c 20.0287(5)
_cell_measurement_reflns_used 9321
_cell_measurement_temperature 123(1)
_cell_measurement_theta_max 25.47
_cell_measurement_theta_min 1.21
_cell_volume 5725.8(2)
_computing_cell_refinement 'SAINT (Bruker, 2008b)'
_computing_data_collection 'APEX II Control Software (Bruker, 2008a)'
_computing_data_reduction 'SAINT (Bruker, 2008b)'
_computing_molecular_graphics 'PLATON (Spek, 2010)'
_computing_publication_material 'PLATON (Spek, 2010)'
_computing_structure_refinement 'SHELXL97 (Sheldrick, 1998)'
_computing_structure_solution 'SIR92 (Altomare, 1994)'
_diffrn_ambient_temperature 123(1)
_diffrn_detector ' CCD plate '
_diffrn_detector_area_resol_mean 16
_diffrn_measured_fraction_theta_full 0.998
_diffrn_measured_fraction_theta_max 0.998
_diffrn_measurement_device ' \k-geometry diffractometer '
_diffrn_measurement_device_type ' Bruker APEX-II CCD '
_diffrn_measurement_method ' phi- and omega-rotation '
_diffrn_radiation_monochromator graphite
_diffrn_radiation_source 'rotating anode FR591'
_diffrn_radiation_type 'Mo K\a'
_diffrn_radiation_wavelength 0.71073
_diffrn_reflns_av_R_equivalents 0.0345
_diffrn_reflns_av_sigmaI/netI 0.0135
_diffrn_reflns_limit_h_max 44
_diffrn_reflns_limit_h_min -44
_diffrn_reflns_limit_k_max 10
_diffrn_reflns_limit_k_min -10
_diffrn_reflns_limit_l_max 24
_diffrn_reflns_limit_l_min -24
_diffrn_reflns_number 70708
_diffrn_reflns_theta_full 25.47
_diffrn_reflns_theta_max 25.47
_diffrn_reflns_theta_min 1.21
_diffrn_standards_decay_% 0
_exptl_absorpt_coefficient_mu 4.283
_exptl_absorpt_correction_T_max 0.7452
_exptl_absorpt_correction_T_min 0.4028
_exptl_absorpt_correction_type multi-scan
_exptl_absorpt_process_details 'SADABS, Bruker, 2008b'
_exptl_crystal_colour colorless
_exptl_crystal_density_diffrn 1.614
_exptl_crystal_density_meas ?
_exptl_crystal_density_method none
_exptl_crystal_description fragment
_exptl_crystal_F_000 2768
_exptl_crystal_size_max 0.48
_exptl_crystal_size_mid 0.30
_exptl_crystal_size_min 0.18
_refine_diff_density_max 0.599
_refine_diff_density_min -0.676
_refine_diff_density_rms 0.057
_refine_ls_extinction_method none
_refine_ls_goodness_of_fit_ref 1.102
_refine_ls_hydrogen_treatment constr
_refine_ls_matrix_type full
_refine_ls_number_parameters 358
_refine_ls_number_reflns 5301
_refine_ls_number_restraints 0
_refine_ls_restrained_S_all 1.102
_refine_ls_R_factor_all 0.0143
_refine_ls_R_factor_gt 0.0138
_refine_ls_shift/su_max 0.001
_refine_ls_shift/su_mean 0.000
_refine_ls_structure_factor_coef Fsqd
_refine_ls_weighting_details 'w=1/[\s^2^(Fo^2^)+(0.0131P)^2^+10.6504P] where P=(Fo^2^+2Fc^2^)/3'
_refine_ls_weighting_scheme sigma
_refine_ls_wR_factor_gt 0.0342
_refine_ls_wR_factor_ref 0.0345
_reflns_number_gt 5170
_reflns_number_total 5301
_reflns_threshold_expression I>2\s(I)
_cod_data_source_file c3dt52605d.txt
_cod_data_source_block Compound_5d
_cod_depositor_comments
;
The following automatic conversions were performed:

'_symmetry_cell_setting' value 'Monoclinic' changed to 'monoclinic'
according to
/usr/data/users/saulius/automatic-downloads/current/RSC/lib/dictionaries/cif_core.dic
dictionary named 'cif_core.dic' version 2.4.2 from 2011-04-26.

Automatic conversion script
Id: cif_fix_values 2281 2013-09-26 08:29:07Z andrius 

The following automatic conversions were performed:

'_exptl_crystal_density_meas' value 'none' was changed to '?' - the
value is perceived as not measured.

Automatic conversion script
Id: cif_fix_values 3008 2015-01-20 13:52:24Z robertas 
;
_cod_original_sg_symbol_H-M 'C 2/c'
_cod_database_code 7028822

loop_
_symmetry_equiv_pos_site_id
_symmetry_equiv_pos_as_xyz
1 x,y,z
2 -x,y,1/2-z
3 -x,-y,-z
4 x,-y,1/2+z
5 1/2+x,1/2+y,z
6 1/2-x,1/2+y,1/2-z
7 1/2-x,1/2-y,-z
8 1/2+x,1/2-y,1/2+z

loop_
_atom_site_aniso_label
_atom_site_aniso_U_11
_atom_site_aniso_U_22
_atom_site_aniso_U_33
_atom_site_aniso_U_23
_atom_site_aniso_U_13
_atom_site_aniso_U_12
Re1 0.0139(1) 0.0134(1) 0.0161(1) -0.0001(1) 0.0048(1) -0.0006(1)
O1 0.0178(7) 0.0362(9) 0.0278(8) -0.0055(7) 0.0060(6) -0.0059(6)
O2 0.0291(8) 0.0208(8) 0.0385(9) -0.0016(7) 0.0144(7) 0.0039(7)
O3 0.0373(9) 0.0278(8) 0.0254(8) 0.0048(6) 0.0142(7) -0.0034(7)
N1 0.0242(9) 0.0223(9) 0.0201(8) 0.0018(7) 0.0099(7) -0.0002(7)
N2 0.0201(8) 0.0176(9) 0.0242(9) 0.0024(7) 0.0101(7) 0.0003(7)
N3 0.0185(8) 0.0186(9) 0.0180(8) -0.0024(6) 0.0055(7) -0.0013(7)
N4 0.0167(8) 0.0159(8) 0.0208(8) -0.0023(6) 0.0068(7) -0.0010(6)
C1 0.0219(10) 0.0193(10) 0.0187(9) 0.0004(8) 0.0098(8) 0.0021(8)
C2 0.0168(9) 0.0177(10) 0.0215(10) 0.0004(8) 0.0063(8) -0.0026(8)
C3 0.0182(9) 0.0177(10) 0.0200(10) -0.0026(8) 0.0039(8) 0.0000(8)
C4 0.0174(9) 0.0168(10) 0.0210(10) -0.0002(8) 0.0076(8) 0.0030(8)
C5 0.0332(12) 0.0288(12) 0.0242(11) 0.0067(9) 0.0142(9) 0.0005(9)
C6 0.0277(11) 0.0239(11) 0.0305(11) 0.0074(9) 0.0153(9) -0.0001(9)
C7 0.0198(10) 0.0198(10) 0.0259(11) -0.0003(8) 0.0077(8) -0.0058(8)
C8 0.0159(9) 0.0235(11) 0.0269(11) 0.0004(9) 0.0047(8) -0.0022(8)
C9 0.0149(9) 0.0152(10) 0.0221(10) 0.0015(7) 0.0021(8) 0.0012(7)
C10 0.0178(10) 0.0218(11) 0.0204(10) 0.0010(8) 0.0005(8) -0.0007(8)
C11 0.0152(9) 0.0160(10) 0.0197(9) 0.0007(7) 0.0071(7) -0.0024(7)
C12 0.0231(10) 0.0216(11) 0.0256(10) -0.0083(8) 0.0108(8) -0.0052(8)
C13 0.0228(10) 0.0187(10) 0.0298(11) -0.0081(9) 0.0119(9) -0.0024(8)
C14 0.0307(11) 0.0240(11) 0.0157(10) -0.0011(8) 0.0101(9) -0.0031(8)
C15 0.0346(12) 0.0278(12) 0.0206(10) 0.0022(9) 0.0154(9) 0.0026(9)
C16 0.0526(15) 0.0240(12) 0.0270(11) -0.0016(9) 0.0246(11) 0.0005(10)
C17 0.0490(14) 0.0341(13) 0.0200(11) -0.0047(9) 0.0172(10) -0.0121(11)
C18 0.0317(12) 0.0427(14) 0.0195(11) -0.0026(10) 0.0075(9) -0.0058(10)
C19 0.0298(12) 0.0315(12) 0.0178(10) -0.0008(9) 0.0081(9) 0.0011(9)
C20 0.0381(13) 0.0358(13) 0.0372(13) 0.0022(10) 0.0228(11) 0.0080(10)
C21 0.0689(19) 0.0447(16) 0.0378(14) -0.0160(12) 0.0263(14) -0.0244(15)
C22 0.0317(12) 0.0367(14) 0.0365(13) -0.0005(11) 0.0055(10) 0.0069(10)
C23 0.0152(9) 0.0165(10) 0.0202(9) -0.0026(8) 0.0060(8) 0.0022(7)
C24 0.0215(10) 0.0154(10) 0.0266(10) -0.0007(8) 0.0119(8) 0.0010(8)
C25 0.0265(11) 0.0194(10) 0.0241(10) 0.0036(8) 0.0109(9) 0.0050(9)
C26 0.0194(10) 0.0205(11) 0.0242(10) -0.0022(8) 0.0073(8) 0.0042(8)
C27 0.0179(10) 0.0198(10) 0.0279(11) -0.0015(8) 0.0103(8) -0.0008(8)
C28 0.0197(9) 0.0174(10) 0.0217(10) -0.0016(8) 0.0096(8) 0.0016(8)
C29 0.0277(12) 0.0241(11) 0.0381(13) 0.0057(10) 0.0155(10) -0.0022(9)
C30 0.0224(11) 0.0329(13) 0.0285(11) 0.0022(9) 0.0042(9) 0.0048(9)
C31 0.0235(10) 0.0256(11) 0.0260(11) 0.0032(9) 0.0114(9) -0.0012(9)

loop_
_atom_site_label
_atom_site_type_symbol
_atom_site_thermal_displace_type
_atom_site_fract_x
_atom_site_fract_y
_atom_site_fract_z
_atom_site_occupancy
_atom_site_U_iso_or_equiv
_atom_site_calc_flag
_atom_site_refinement_flags
Re1 Re Uani 0.16369(1) -0.03082(1) 0.10471(1) 1.000 0.0149(1) . .
O1 O Uani 0.07717(4) -0.12404(19) 0.00277(8) 1.000 0.0284(5) . .
O2 O Uani 0.20235(4) -0.33400(18) 0.07874(9) 1.000 0.0293(5) . .
O3 O Uani 0.14873(5) -0.20442(18) 0.22667(8) 1.000 0.0298(5) . .
N1 N Uani 0.15910(5) 0.0911(2) -0.05269(9) 1.000 0.0220(5) . .
N2 N Uani 0.19872(5) 0.2341(2) 0.03491(9) 1.000 0.0203(5) . .
N3 N Uani 0.18001(5) 0.23742(19) 0.21115(9) 1.000 0.0190(5) . .
N4 N Uani 0.12247(5) 0.29860(19) 0.13024(9) 1.000 0.0181(5) . .
C1 C Uani 0.10965(6) -0.0850(2) 0.03815(10) 1.000 0.0195(6) . .
C2 C Uani 0.18697(6) -0.2201(2) 0.08520(11) 1.000 0.0192(6) . .
C3 C Uani 0.15499(6) -0.1391(2) 0.18133(11) 1.000 0.0200(6) . .
C4 C Uani 0.17463(6) 0.1064(2) 0.02230(10) 1.000 0.0185(6) . .
C5 C Uani 0.17333(6) 0.2073(3) -0.08451(12) 1.000 0.0280(7) . .
C6 C Uani 0.19804(6) 0.2970(3) -0.02919(12) 1.000 0.0263(6) . .
C7 C Uani 0.22574(6) 0.2912(2) 0.10770(11) 1.000 0.0224(6) . .
C8 C Uani 0.24829(6) 0.1560(2) 0.15776(11) 1.000 0.0235(6) . .
C9 C Uani 0.22391(6) 0.0547(2) 0.18722(11) 1.000 0.0192(6) . .
C10 C Uani 0.21632(6) 0.1424(2) 0.24678(11) 1.000 0.0225(6) . .
C11 C Uani 0.15104(5) 0.1861(2) 0.14727(10) 1.000 0.0170(5) . .
C12 C Uani 0.17039(6) 0.3793(2) 0.23287(11) 1.000 0.0232(6) . .
C13 C Uani 0.13420(6) 0.4182(3) 0.18234(11) 1.000 0.0234(6) . .
C14 C Uani 0.13528(7) -0.0389(2) -0.09453(11) 1.000 0.0233(6) . .
C15 C Uani 0.15480(7) -0.1744(3) -0.10123(11) 1.000 0.0263(7) . .
C16 C Uani 0.13156(7) -0.3001(3) -0.13997(12) 1.000 0.0318(7) . .
C17 C Uani 0.09027(7) -0.2911(3) -0.17337(12) 1.000 0.0334(7) . .
C18 C Uani 0.07237(7) -0.1516(3) -0.16800(12) 1.000 0.0323(7) . .
C19 C Uani 0.09401(7) -0.0233(3) -0.12890(12) 1.000 0.0269(7) . .
C20 C Uani 0.19972(7) -0.1839(3) -0.07032(13) 1.000 0.0346(8) . .
C21 C Uani 0.06585(9) -0.4294(3) -0.21542(15) 1.000 0.0491(10) . .
C22 C Uani 0.07338(7) 0.1257(3) -0.12347(14) 1.000 0.0378(8) . .
C23 C Uani 0.08401(5) 0.3004(2) 0.06846(10) 1.000 0.0177(5) . .
C24 C Uani 0.07823(6) 0.4040(2) 0.01104(11) 1.000 0.0205(6) . .
C25 C Uani 0.04000(6) 0.4165(2) -0.04404(11) 1.000 0.0232(6) . .
C26 C Uani 0.00854(6) 0.3271(2) -0.04366(11) 1.000 0.0219(6) . .
C27 C Uani 0.01567(6) 0.2235(2) 0.01404(11) 1.000 0.0216(6) . .
C28 C Uani 0.05325(6) 0.2093(2) 0.07177(11) 1.000 0.0193(6) . .
C29 C Uani 0.11220(7) 0.4990(3) 0.00845(14) 1.000 0.0293(7) . .
C30 C Uani -0.03263(6) 0.3442(3) -0.10460(12) 1.000 0.0300(7) . .
C31 C Uani 0.05972(6) 0.1022(3) 0.13555(11) 1.000 0.0246(6) . .
H51 H Uiso 0.16690 0.22050 -0.13530 1.000 0.0340 calc R
H61 H Uiso 0.21230 0.38660 -0.03340 1.000 0.0310 calc R
H71 H Uiso 0.21020 0.34820 0.13020 1.000 0.0270 calc R
H72 H Uiso 0.24500 0.36580 0.10260 1.000 0.0270 calc R
H81 H Uiso 0.27120 0.20010 0.20000 1.000 0.0280 calc R
H82 H Uiso 0.25910 0.08740 0.13040 1.000 0.0280 calc R
H91 H Uiso 0.24020 -0.04020 0.21050 1.000 0.0230 calc R
H101 H Uiso 0.21290 0.06660 0.28120 1.000 0.0270 calc R
H102 H Uiso 0.23920 0.21110 0.27480 1.000 0.0270 calc R
H121 H Uiso 0.18630 0.43790 0.27530 1.000 0.0280 calc R
H131 H Uiso 0.11940 0.50980 0.18210 1.000 0.0280 calc R
H161 H Uiso 0.14430 -0.39470 -0.14370 1.000 0.0380 calc R
H181 H Uiso 0.04420 -0.14340 -0.19200 1.000 0.0390 calc R
H201 H Uiso 0.20790 -0.29430 -0.06580 1.000 0.0520 calc R
H202 H Uiso 0.21120 -0.13400 -0.02190 1.000 0.0520 calc R
H203 H Uiso 0.20920 -0.12950 -0.10320 1.000 0.0520 calc R
H211 H Uiso 0.08310 -0.50400 -0.22580 1.000 0.0740 calc R
H212 H Uiso 0.04490 -0.39260 -0.26160 1.000 0.0740 calc R
H213 H Uiso 0.05370 -0.48140 -0.18610 1.000 0.0740 calc R
H221 H Uiso 0.08210 0.21250 -0.14540 1.000 0.0570 calc R
H222 H Uiso 0.08010 0.14910 -0.07180 1.000 0.0570 calc R
H223 H Uiso 0.04450 0.11230 -0.14970 1.000 0.0570 calc R
H251 H Uiso 0.03520 0.48820 -0.08310 1.000 0.0280 calc R
H271 H Uiso -0.00560 0.16070 0.01420 1.000 0.0260 calc R
H291 H Uiso 0.12420 0.56290 0.05300 1.000 0.0440 calc R
H292 H Uiso 0.10220 0.56790 -0.03460 1.000 0.0440 calc R
H293 H Uiso 0.13230 0.42800 0.00530 1.000 0.0440 calc R
H301 H Uiso -0.03920 0.45600 -0.11370 1.000 0.0450 calc R
H302 H Uiso -0.05210 0.29270 -0.09030 1.000 0.0450 calc R
H303 H Uiso -0.03320 0.29520 -0.14930 1.000 0.0450 calc R
H311 H Uiso 0.07570 0.01170 0.13390 1.000 0.0370 calc R
H312 H Uiso 0.03390 0.06570 0.13270 1.000 0.0370 calc R
H313 H Uiso 0.07370 0.15950 0.18150 1.000 0.0370 calc R

loop_
_atom_type_symbol
_atom_type_description
_atom_type_scat_dispersion_real
_atom_type_scat_dispersion_imag
_atom_type_scat_source
Re Re -1.0185 7.2310 'International Tables Vol C Tables 4.2.6.8 and 6.1.1.4'
O O 0.0106 0.0060 'International Tables Vol C Tables 4.2.6.8 and 6.1.1.4'
N N 0.0061 0.0033 'International Tables Vol C Tables 4.2.6.8 and 6.1.1.4'
H H 0.0000 0.0000 'International Tables Vol C Tables 4.2.6.8 and 6.1.1.4'
C C 0.0033 0.0016 'International Tables Vol C Tables 4.2.6.8 and 6.1.1.4'

loop_
_geom_angle_atom_site_label_1
_geom_angle_atom_site_label_2
_geom_angle_atom_site_label_3
_geom_angle
_geom_angle_publ_flag
C1 Re1 C2 94.50(9) yes
C1 Re1 C3 88.39(9) yes
C1 Re1 C4 93.76(8) yes
C1 Re1 C9 173.57(8) yes
C1 Re1 C11 98.40(8) yes
C2 Re1 C3 89.78(8) yes
C2 Re1 C4 93.24(8) yes
C2 Re1 C9 91.82(8) yes
C2 Re1 C11 166.78(8) yes
C3 Re1 C4 176.14(7) yes
C3 Re1 C9 90.47(8) yes
C3 Re1 C11 87.74(7) yes
C4 Re1 C9 87.04(7) yes
C4 Re1 C11 88.77(7) yes
C9 Re1 C11 75.23(7) yes
C4 N1 C5 111.55(17) yes
C4 N1 C14 125.80(17) yes
C5 N1 C14 122.17(17) yes
C4 N2 C6 112.18(17) yes
C4 N2 C7 124.93(16) yes
C6 N2 C7 122.61(18) yes
C10 N3 C11 118.98(16) yes
C10 N3 C12 129.01(17) yes
C11 N3 C12 112.00(17) yes
C11 N4 C13 111.01(17) yes
C11 N4 C23 127.35(16) yes
C13 N4 C23 121.63(17) yes
Re1 C1 O1 174.70(17) yes
Re1 C2 O2 175.27(18) yes
Re1 C3 O3 178.3(2) yes
Re1 C4 N1 130.48(14) yes
Re1 C4 N2 126.56(13) yes
N1 C4 N2 102.94(16) yes
N1 C5 C6 106.37(19) yes
N2 C6 C5 107.0(2) yes
N2 C7 C8 111.39(15) yes
C7 C8 C9 115.52(19) no
Re1 C9 C8 116.99(13) yes
Re1 C9 C10 106.57(15) yes
C8 C9 C10 110.62(15) no
N3 C10 C9 108.26(16) yes
Re1 C11 N3 115.62(13) yes
Re1 C11 N4 140.67(14) yes
N3 C11 N4 103.69(15) yes
N3 C12 C13 106.48(18) yes
N4 C13 C12 106.8(2) yes
N1 C14 C15 118.3(2) yes
N1 C14 C19 119.43(19) yes
C15 C14 C19 122.2(2) no
C14 C15 C16 117.8(2) no
C14 C15 C20 121.8(2) no
C16 C15 C20 120.4(2) no
C15 C16 C17 121.8(2) no
C16 C17 C18 118.2(2) no
C16 C17 C21 120.5(2) no
C18 C17 C21 121.2(2) no
C17 C18 C19 122.5(2) no
C14 C19 C18 117.4(2) no
C14 C19 C22 121.7(2) no
C18 C19 C22 120.9(2) no
N4 C23 C24 118.30(18) yes
N4 C23 C28 118.78(16) yes
C24 C23 C28 122.65(19) no
C23 C24 C25 117.56(19) no
C23 C24 C29 121.4(2) no
C25 C24 C29 121.05(18) no
C24 C25 C26 121.94(18) no
C25 C26 C27 118.7(2) no
C25 C26 C30 120.33(18) no
C27 C26 C30 121.0(2) no
C26 C27 C28 121.7(2) no
C23 C28 C27 117.39(17) no
C23 C28 C31 121.92(19) no
C27 C28 C31 120.7(2) no
N1 C5 H51 127.00 no
C6 C5 H51 127.00 no
N2 C6 H61 127.00 no
C5 C6 H61 126.00 no
N2 C7 H71 109.00 no
N2 C7 H72 109.00 no
C8 C7 H71 109.00 no
C8 C7 H72 109.00 no
H71 C7 H72 108.00 no
C7 C8 H81 108.00 no
C7 C8 H82 108.00 no
C9 C8 H81 108.00 no
C9 C8 H82 108.00 no
H81 C8 H82 107.00 no
Re1 C9 H91 107.00 no
C8 C9 H91 107.00 no
C10 C9 H91 107.00 no
N3 C10 H101 110.00 no
N3 C10 H102 110.00 no
C9 C10 H101 110.00 no
C9 C10 H102 110.00 no
H101 C10 H102 108.00 no
N3 C12 H121 127.00 no
C13 C12 H121 127.00 no
N4 C13 H131 127.00 no
C12 C13 H131 127.00 no
C15 C16 H161 119.00 no
C17 C16 H161 119.00 no
C17 C18 H181 119.00 no
C19 C18 H181 119.00 no
C15 C20 H201 109.00 no
C15 C20 H202 110.00 no
C15 C20 H203 110.00 no
H201 C20 H202 109.00 no
H201 C20 H203 109.00 no
H202 C20 H203 109.00 no
C17 C21 H211 109.00 no
C17 C21 H212 109.00 no
C17 C21 H213 109.00 no
H211 C21 H212 110.00 no
H211 C21 H213 109.00 no
H212 C21 H213 109.00 no
C19 C22 H221 110.00 no
C19 C22 H222 109.00 no
C19 C22 H223 109.00 no
H221 C22 H222 109.00 no
H221 C22 H223 109.00 no
H222 C22 H223 110.00 no
C24 C25 H251 119.00 no
C26 C25 H251 119.00 no
C26 C27 H271 119.00 no
C28 C27 H271 119.00 no
C24 C29 H291 110.00 no
C24 C29 H292 110.00 no
C24 C29 H293 109.00 no
H291 C29 H292 109.00 no
H291 C29 H293 109.00 no
H292 C29 H293 109.00 no
C26 C30 H301 109.00 no
C26 C30 H302 109.00 no
C26 C30 H303 109.00 no
H301 C30 H302 110.00 no
H301 C30 H303 109.00 no
H302 C30 H303 110.00 no
C28 C31 H311 110.00 no
C28 C31 H312 109.00 no
C28 C31 H313 109.00 no
H311 C31 H312 109.00 no
H311 C31 H313 109.00 no
H312 C31 H313 110.00 no

loop_
_geom_bond_atom_site_label_1
_geom_bond_atom_site_label_2
_geom_bond_distance
_geom_bond_publ_flag
Re1 C1 1.941(2) yes
Re1 C2 1.9399(19) yes
Re1 C3 1.927(2) yes
Re1 C4 2.191(2) yes
Re1 C9 2.272(2) yes
Re1 C11 2.1639(18) yes
O1 C1 1.160(3) yes
O2 C2 1.157(2) yes
O3 C3 1.166(3) yes
N1 C4 1.375(2) yes
N1 C5 1.392(3) yes
N1 C14 1.446(3) yes
N2 C4 1.360(3) yes
N2 C6 1.382(3) yes
N2 C7 1.468(3) yes
N3 C10 1.472(3) yes
N3 C11 1.356(3) yes
N3 C12 1.379(2) yes
N4 C11 1.359(3) yes
N4 C13 1.393(3) yes
N4 C23 1.447(3) yes
C5 C6 1.344(3) no
C7 C8 1.527(3) no
C8 C9 1.529(3) no
C9 C10 1.528(3) no
C12 C13 1.341(3) no
C14 C15 1.395(3) no
C14 C19 1.394(4) no
C15 C16 1.390(4) no
C15 C20 1.512(4) no
C16 C17 1.389(4) no
C17 C18 1.384(4) no
C17 C21 1.510(4) no
C18 C19 1.388(4) no
C19 C22 1.506(4) no
C23 C24 1.394(3) no
C23 C28 1.398(3) no
C24 C25 1.390(3) no
C24 C29 1.510(4) no
C25 C26 1.390(3) no
C26 C27 1.390(3) no
C26 C30 1.512(3) no
C27 C28 1.396(3) no
C28 C31 1.506(3) no
C5 H51 0.9500 no
C6 H61 0.9500 no
C7 H71 0.9900 no
C7 H72 0.9900 no
C8 H81 0.9900 no
C8 H82 0.9900 no
C9 H91 1.0000 no
C10 H101 0.9900 no
C10 H102 0.9900 no
C12 H121 0.9500 no
C13 H131 0.9500 no
C16 H161 0.9500 no
C18 H181 0.9500 no
C20 H201 0.9800 no
C20 H202 0.9800 no
C20 H203 0.9800 no
C21 H211 0.9800 no
C21 H212 0.9800 no
C21 H213 0.9800 no
C22 H221 0.9800 no
C22 H222 0.9800 no
C22 H223 0.9800 no
C25 H251 0.9500 no
C27 H271 0.9500 no
C29 H291 0.9800 no
C29 H292 0.9800 no
C29 H293 0.9800 no
C30 H301 0.9800 no
C30 H302 0.9800 no
C30 H303 0.9800 no
C31 H311 0.9800 no
C31 H312 0.9800 no
C31 H313 0.9800 no
